data_4511765
loop_
_publ_author_name
'Jiang, Linglei'
'Huang, Ying'
'Zhang, Qi'
'He, Hongyan'
'Xu, Yun'
'Mei, Xuefeng'

_publ_section_title
;
 Preparation and Solid-State Characterization of Dapsone Drug--Drug
 Co-Crystals
;
_journal_issue 9
_journal_name_full 'Crystal Growth &amp; Design'
_journal_page_first 4562
_journal_paper_doi 10.1021/cg500668a
_journal_volume 14
_journal_year 2014
_chemical_formula_sum 'C19 H17 N3 O3 S2'
_chemical_formula_weight 399.48
_chemical_name_systematic
; 
 ? 
;
_space_group_IT_number 14
_symmetry_space_group_name_Hall '-P 2yn'
_symmetry_space_group_name_H-M 'P 1 21/n 1'
_atom_sites_solution_hydrogens geom
_atom_sites_solution_primary direct
_atom_sites_solution_secondary difmap
_audit_creation_method SHELXL-97
_cell_angle_alpha 90.00
_cell_angle_beta 92.205(3)
_cell_angle_gamma 90.00
_cell_formula_units_Z 4
_cell_length_a 5.8452(4)
_cell_length_b 14.3835(9)
_cell_length_c 21.7712(13)
_cell_measurement_temperature 296(2)
_cell_volume 1829.0(2)
_computing_structure_refinement 'SHELXL-97 (Sheldrick, 2008)'
_computing_structure_solution 'SHELXS-97 (Sheldrick, 2008)'
_diffrn_ambient_temperature 296(2)
_diffrn_measured_fraction_theta_full 0.996
_diffrn_measured_fraction_theta_max 0.996
_diffrn_radiation_monochromator graphite
_diffrn_radiation_source 'fine-focus sealed tube'
_diffrn_radiation_type MoK\a
_diffrn_radiation_wavelength 0.71073
_diffrn_reflns_av_R_equivalents 0.0188
_diffrn_reflns_av_sigmaI/netI 0.0115
_diffrn_reflns_limit_h_max 7
_diffrn_reflns_limit_h_min -6
_diffrn_reflns_limit_k_max 18
_diffrn_reflns_limit_k_min -18
_diffrn_reflns_limit_l_max 28
_diffrn_reflns_limit_l_min -26
_diffrn_reflns_number 29348
_diffrn_reflns_theta_full 27.47
_diffrn_reflns_theta_max 27.47
_diffrn_reflns_theta_min 1.70
_exptl_absorpt_coefficient_mu 0.317
_exptl_absorpt_correction_T_max 0.9393
_exptl_absorpt_correction_T_min 0.9109
_exptl_crystal_density_diffrn 1.451
_exptl_crystal_density_method 'not measured'
_exptl_crystal_F_000 832
_exptl_crystal_size_max 0.30
_exptl_crystal_size_mid 0.30
_exptl_crystal_size_min 0.20
_refine_diff_density_max 0.362
_refine_diff_density_min -0.315
_refine_diff_density_rms 0.041
_refine_ls_extinction_method none
_refine_ls_goodness_of_fit_ref 1.262
_refine_ls_hydrogen_treatment mixed
_refine_ls_matrix_type full
_refine_ls_number_parameters 256
_refine_ls_number_reflns 4184
_refine_ls_number_restraints 2
_refine_ls_restrained_S_all 13.223
_refine_ls_R_factor_all 0.0404
_refine_ls_R_factor_gt 0.0343
_refine_ls_shift/su_max 0.000
_refine_ls_shift/su_mean 0.000
_refine_ls_structure_factor_coef Fsqd
_refine_ls_weighting_details 'calc w=1/[\s^2^(Fo^2^)+(0.1000P)^2^+0.0000P] where P=(Fo^2^+2Fc^2^)/3'
_refine_ls_weighting_scheme calc
_refine_ls_wR_factor_gt 0.1400
_refine_ls_wR_factor_ref 0.1477
_reflns_number_gt 3657
_reflns_number_total 4184
_reflns_threshold_expression >2sigma(I)
_cod_data_source_file cg500668a_si_006.cif
_cod_data_source_block 2013395_0m
_cod_depositor_comments 'Adding full bibliography for 4511765--4511770.cif.'
_cod_original_sg_symbol_H-M P21/n
_cod_database_code 4511765

loop_
_symmetry_equiv_pos_as_xyz
'x, y, z'
'-x+1/2, y+1/2, -z+1/2'
'-x, -y, -z'
'x-1/2, -y-1/2, z-1/2'

loop_
_atom_site_label
_atom_site_type_symbol
_atom_site_fract_x
_atom_site_fract_y
_atom_site_fract_z
_atom_site_U_iso_or_equiv
_atom_site_adp_type
_atom_site_occupancy
_atom_site_symmetry_multiplicity
_atom_site_calc_flag
_atom_site_refinement_flags
S1 S -0.1373(7) 0.5579(2) 0.15296(17) 0.0349(16) Uani 1 1 d .
S2 S 0.7838(9) 1.0433(3) 0.1579(2) 0.0520(18) Uani 1 1 d .
O1 O -0.383(2) 0.5464(8) 0.1516(6) 0.049(3) Uani 1 1 d .
O2 O 0.004(2) 0.4785(8) 0.1681(5) 0.049(3) Uani 1 1 d .
O3 O 1.064(2) 1.0781(9) 0.0675(6) 0.056(3) Uani 1 1 d .
N1 N 0.128(4) 0.7145(12) -0.0846(8) 0.064(5) Uani 1 1 d D
H4A H 0.28(5) 0.702(17) -0.103(13) 0.096 Uiso 1 1 d .
H4B H 0.08(6) 0.76(2) -0.093(14) 0.096 Uiso 1 1 d .
N2 N 0.082(3) 0.8471(11) 0.3400(7) 0.049(4) Uani 1 1 d D
H10B H 0.24(4) 0.852(15) 0.351(11) 0.073 Uiso 1 1 d .
H10A H 0.01(4) 0.896(18) 0.336(10) 0.073 Uiso 1 1 d .
N3 N 0.776(2) 0.9710(9) 0.0501(6) 0.042(3) Uani 1 1 d .
H18 H 0.8087 0.9573 0.0130 0.050 Uiso 1 1 calc R
C4 C 0.064(3) 0.6750(11) -0.0307(7) 0.041(4) Uani 1 1 d .
C3 C 0.204(3) 0.6117(12) -0.0002(7) 0.043(4) Uani 1 1 d .
H3 H 0.3402 0.5934 -0.0176 0.052 Uiso 1 1 calc RD
C2 C 0.146(3) 0.5747(11) 0.0563(7) 0.039(4) Uani 1 1 d .
H2 H 0.2436 0.5335 0.0772 0.046 Uiso 1 1 calc RD
C1 C -0.061(3) 0.6001(10) 0.0809(6) 0.033(3) Uani 1 1 d .
C7 C -0.070(2) 0.6456(9) 0.2066(6) 0.031(3) Uani 1 1 d .
C8 C -0.229(3) 0.7148(10) 0.2186(7) 0.035(3) Uani 1 1 d .
H8 H -0.3702 0.7156 0.1972 0.042 Uiso 1 1 calc R
C9 C -0.179(3) 0.7823(10) 0.2621(7) 0.036(3) Uani 1 1 d .
H9 H -0.2854 0.8284 0.2698 0.044 Uiso 1 1 calc R
C10 C 0.033(3) 0.7817(10) 0.2950(7) 0.035(3) Uani 1 1 d .
C5 C -0.144(3) 0.6981(11) -0.0058(8) 0.044(4) Uani 1 1 d .
H5 H -0.2429 0.7389 -0.0269 0.053 Uiso 1 1 calc R
C6 C -0.207(3) 0.6613(11) 0.0498(7) 0.039(4) Uani 1 1 d .
H6 H -0.3462 0.6775 0.0661 0.047 Uiso 1 1 calc R
C12 C 0.142(2) 0.6453(11) 0.2382(7) 0.035(3) Uani 1 1 d .
H12 H 0.2501 0.6001 0.2296 0.043 Uiso 1 1 calc R
C11 C 0.192(3) 0.7117(10) 0.2819(7) 0.038(3) Uani 1 1 d .
H11 H 0.3333 0.7105 0.3032 0.046 Uiso 1 1 calc R
C14 C 0.267(3) 0.8335(12) 0.0896(9) 0.049(4) Uani 1 1 d .
H14 H 0.1634 0.7902 0.0733 0.059 Uiso 1 1 calc R
C13 C 0.439(3) 0.8663(11) 0.0534(8) 0.044(4) Uani 1 1 d .
H13 H 0.4515 0.8460 0.0131 0.053 Uiso 1 1 calc R
C18 C 0.593(3) 0.9301(10) 0.0788(7) 0.036(3) Uani 1 1 d .
C19 C 0.900(3) 1.0335(11) 0.0841(8) 0.044(4) Uani 1 1 d .
C17 C 0.572(3) 0.9613(11) 0.1390(7) 0.039(4) Uani 1 1 d .
C15 C 0.247(3) 0.8636(12) 0.1493(8) 0.049(4) Uani 1 1 d .
H15 H 0.1300 0.8405 0.1726 0.058 Uiso 1 1 calc R
C16 C 0.398(3) 0.9275(12) 0.1748(8) 0.045(4) Uani 1 1 d .
H16 H 0.3845 0.9477 0.2151 0.054 Uiso 1 1 calc R

loop_
_atom_site_aniso_label
_atom_site_aniso_U_11
_atom_site_aniso_U_22
_atom_site_aniso_U_33
_atom_site_aniso_U_23
_atom_site_aniso_U_13
_atom_site_aniso_U_12
S1 0.039(3) 0.030(2) 0.035(2) 0.0008(13) 0.0004(16) -0.0054(13)
S2 0.059(3) 0.055(3) 0.043(3) -0.0152(18) 0.012(2) -0.015(2)
O1 0.041(7) 0.054(7) 0.053(7) 0.000(5) 0.002(5) -0.018(5)
O2 0.069(8) 0.031(6) 0.046(7) 0.003(5) -0.002(6) 0.006(5)
O3 0.060(8) 0.052(7) 0.057(8) -0.006(6) 0.020(6) -0.015(6)
N1 0.098(16) 0.053(10) 0.043(9) 0.001(7) 0.024(9) 0.000(9)
N2 0.052(9) 0.045(8) 0.049(9) -0.013(6) 0.001(7) -0.002(7)
N3 0.047(8) 0.043(7) 0.035(7) -0.004(5) 0.010(6) -0.002(6)
C4 0.054(9) 0.038(8) 0.031(7) -0.008(6) 0.003(6) -0.006(7)
C3 0.042(9) 0.046(9) 0.042(9) -0.009(7) 0.010(7) -0.001(7)
C2 0.038(8) 0.039(8) 0.039(8) -0.003(6) -0.002(6) 0.004(6)
C1 0.036(7) 0.033(7) 0.030(7) -0.003(5) -0.002(5) -0.004(6)
C7 0.032(7) 0.031(7) 0.030(7) 0.002(5) 0.003(5) -0.002(5)
C8 0.029(7) 0.040(8) 0.036(8) 0.002(6) 0.001(5) 0.001(6)
C9 0.035(7) 0.036(8) 0.038(8) 0.000(6) 0.008(6) 0.005(6)
C10 0.038(8) 0.034(7) 0.032(7) -0.001(5) 0.007(6) -0.003(6)
C5 0.049(10) 0.046(9) 0.037(9) 0.004(7) -0.003(7) 0.005(7)
C6 0.034(8) 0.042(8) 0.041(8) -0.001(6) 0.001(6) 0.003(6)
C12 0.032(7) 0.035(7) 0.040(8) -0.001(6) 0.002(6) 0.004(6)
C11 0.032(7) 0.044(8) 0.038(8) -0.003(6) -0.002(6) 0.002(6)
C14 0.047(10) 0.041(9) 0.058(11) -0.006(8) 0.004(8) -0.006(7)
C13 0.049(9) 0.043(8) 0.041(9) -0.008(7) 0.003(7) 0.001(7)
C18 0.041(8) 0.032(7) 0.037(8) 0.001(6) 0.007(6) 0.004(6)
C19 0.050(10) 0.039(8) 0.042(9) -0.001(6) 0.010(7) -0.002(7)
C17 0.044(9) 0.037(7) 0.035(8) -0.002(6) 0.004(6) 0.002(6)
C15 0.049(10) 0.044(9) 0.053(10) 0.005(7) 0.013(8) -0.005(7)
C16 0.053(10) 0.046(9) 0.037(9) 0.000(7) 0.010(7) 0.001(7)

loop_
_atom_type_symbol
_atom_type_description
_atom_type_scat_dispersion_real
_atom_type_scat_dispersion_imag
_atom_type_scat_source
C C 0.0033 0.0016 'International Tables Vol C Tables 4.2.6.8 and 6.1.1.4'
H H 0.0000 0.0000 'International Tables Vol C Tables 4.2.6.8 and 6.1.1.4'
N N 0.0061 0.0033 'International Tables Vol C Tables 4.2.6.8 and 6.1.1.4'
O O 0.0106 0.0060 'International Tables Vol C Tables 4.2.6.8 and 6.1.1.4'
S S 0.1246 0.1234 'International Tables Vol C Tables 4.2.6.8 and 6.1.1.4'

loop_
_geom_angle_atom_site_label_1
_geom_angle_atom_site_label_2
_geom_angle_atom_site_label_3
_geom_angle
O2 S1 O1 118.3(8)
O2 S1 C7 107.9(7)
O1 S1 C7 107.1(7)
O2 S1 C1 108.3(8)
O1 S1 C1 108.0(7)
C7 S1 C1 106.7(7)
C17 S2 C19 91.4(8)
C4 N1 H4A 123(10)
C4 N1 H4B 117(10)
H4A N1 H4B 115(10)
C10 N2 H10B 114(10)
C10 N2 H10A 115(10)
H10B N2 H10A 115(10)
C19 N3 C18 116.1(14)
C19 N3 H18 121.9
C18 N3 H18 121.9
N1 C4 C3 120.7(17)
N1 C4 C5 120.4(17)
C3 C4 C5 118.9(15)
C2 C3 C4 121.0(15)
C2 C3 H3 119.5
C4 C3 H3 119.5
C1 C2 C3 119.1(15)
C1 C2 H2 120.4
C3 C2 H2 120.4
C6 C1 C2 120.5(14)
C6 C1 S1 118.9(12)
C2 C1 S1 120.6(12)
C8 C7 C12 119.8(13)
C8 C7 S1 120.3(11)
C12 C7 S1 119.9(11)
C9 C8 C7 120.2(14)
C9 C8 H8 119.9
C7 C8 H8 119.9
C8 C9 C10 120.5(13)
C8 C9 H9 119.8
C10 C9 H9 119.8
N2 C10 C9 120.7(14)
N2 C10 C11 120.7(15)
C9 C10 C11 118.5(13)
C6 C5 C4 120.9(15)
C6 C5 H5 119.5
C4 C5 H5 119.5
C5 C6 C1 119.5(15)
C5 C6 H6 120.3
C1 C6 H6 120.3
C11 C12 C7 120.1(13)
C11 C12 H12 119.9
C7 C12 H12 119.9
C12 C11 C10 120.9(14)
C12 C11 H11 119.6
C10 C11 H11 119.6
C15 C14 C13 121.3(16)
C15 C14 H14 119.3
C13 C14 H14 119.3
C18 C13 C14 118.2(15)
C18 C13 H13 120.9
C14 C13 H13 120.9
C13 C18 N3 126.9(15)
C13 C18 C17 120.6(15)
N3 C18 C17 112.5(15)
O3 C19 N3 126.7(16)
O3 C19 S2 123.8(14)
N3 C19 S2 109.5(12)
C16 C17 C18 120.4(16)
C16 C17 S2 129.0(13)
C18 C17 S2 110.6(12)
C14 C15 C16 120.8(16)
C14 C15 H15 119.6
C16 C15 H15 119.6
C15 C16 C17 118.6(16)
C15 C16 H16 120.7
C17 C16 H16 120.7

loop_
_geom_bond_atom_site_label_1
_geom_bond_atom_site_label_2
_geom_bond_distance
S1 O2 1.441(12)
S1 O1 1.443(12)
S1 C7 1.752(14)
S1 C1 1.755(15)
S2 C17 1.747(17)
S2 C19 1.774(17)
O3 C19 1.22(2)
N1 C4 1.37(2)
N1 H4A 1.0(3)
N1 H4B 0.7(3)
N2 C10 1.38(2)
N2 H10B 0.9(2)
N2 H10A 0.8(2)
N3 C19 1.35(2)
N3 C18 1.39(2)
N3 H18 0.8600
C4 C3 1.38(2)
C4 C5 1.39(2)
C3 C2 1.40(2)
C3 H3 0.9300
C2 C1 1.39(2)
C2 H2 0.9300
C1 C6 1.39(2)
C7 C8 1.39(2)
C7 C12 1.40(2)
C8 C9 1.38(2)
C8 H8 0.9300
C9 C10 1.41(2)
C9 H9 0.9300
C10 C11 1.41(2)
C5 C6 1.38(2)
C5 H5 0.9300
C6 H6 0.9300
C12 C11 1.37(2)
C12 H12 0.9300
C11 H11 0.9300
C14 C15 1.38(3)
C14 C13 1.38(2)
C14 H14 0.9300
C13 C18 1.38(2)
C13 H13 0.9300
C18 C17 1.40(2)
C17 C16 1.39(2)
C15 C16 1.38(2)
C15 H15 0.9300
C16 H16 0.9300

loop_
_geom_torsion_atom_site_label_1
_geom_torsion_atom_site_label_2
_geom_torsion_atom_site_label_3
_geom_torsion_atom_site_label_4
_geom_torsion
N1 C4 C3 C2 176.7(16)
C5 C4 C3 C2 -3(2)
C4 C3 C2 C1 2(2)
C3 C2 C1 C6 0(2)
C3 C2 C1 S1 -178.1(11)
O2 S1 C1 C6 164.5(12)
O1 S1 C1 C6 35.3(13)
C7 S1 C1 C6 -79.6(13)
O2 S1 C1 C2 -17.2(14)
O1 S1 C1 C2 -146.5(12)
C7 S1 C1 C2 98.7(13)
O2 S1 C7 C8 -155.8(12)
O1 S1 C7 C8 -27.5(14)
C1 S1 C7 C8 88.0(13)
O2 S1 C7 C12 23.1(14)
O1 S1 C7 C12 151.5(12)
C1 S1 C7 C12 -93.1(13)
C12 C7 C8 C9 -1(2)
S1 C7 C8 C9 178.1(11)
C7 C8 C9 C10 0(2)
C8 C9 C10 N2 -177.8(14)
C8 C9 C10 C11 1(2)
N1 C4 C5 C6 -177.6(16)
C3 C4 C5 C6 3(2)
C4 C5 C6 C1 0(2)
C2 C1 C6 C5 -1(2)
S1 C1 C6 C5 177.3(12)
C8 C7 C12 C11 1(2)
S1 C7 C12 C11 -177.5(11)
C7 C12 C11 C10 -1(2)
N2 C10 C11 C12 178.4(14)
C9 C10 C11 C12 0(2)
C15 C14 C13 C18 0(3)
C14 C13 C18 N3 180.0(16)
C14 C13 C18 C17 -1(2)
C19 N3 C18 C13 178.5(15)
C19 N3 C18 C17 -1(2)
C18 N3 C19 O3 -178.9(18)
C18 N3 C19 S2 0.3(18)
C17 S2 C19 O3 179.4(17)
C17 S2 C19 N3 0.1(13)
C13 C18 C17 C16 1(2)
N3 C18 C17 C16 -179.8(15)
C13 C18 C17 S2 -178.5(12)
N3 C18 C17 S2 0.8(17)
C19 S2 C17 C16 -179.8(17)
C19 S2 C17 C18 -0.5(13)
C13 C14 C15 C16 0(3)
C14 C15 C16 C17 0(3)
C18 C17 C16 C15 -1(2)
S2 C17 C16 C15 178.8(13)
